data_4318307
loop_
_publ_author_name
'Trevor W. Hayton'
'P. James Daff'
'Peter Legzdins'
'Steven J. Rettig'
'Brian O. Patrick'

_publ_contact_author_address
;
University of British Columbia
Department of Chemistry
2036 Main Mall
Vancouver, BC V6T 1Z1
Canada
;
_publ_contact_author_email ' legzdins@chem.ubc.ca '
_publ_contact_author_fax ' 604-822-2847 '
_publ_contact_author_name ' Prof. Peter Legzdins'
_publ_contact_author_phone ' 604-822-2987 '
_publ_section_title
;
 Synthesis, Characterization, and Solution Redox Properties of
 (trimpsi)M(CO)2(NO) Complexes [M = V, Nb, Ta; trimpsi = tBuSi(CH2PMe2)3]
;
_journal_name_full 'Inorganic Chemistry'
_journal_page_first 4114
_journal_page_last 4126
_journal_paper_doi 10.1021/ic020041r
_journal_volume 41
_journal_year 2002
_chemical_formula_moiety 'C15 H33 N Nb O3 P3 Si '
_chemical_formula_sum 'C15 H33 N Nb O3 P3 Si'
_chemical_formula_weight 489.34
_space_group_IT_number 62
_symmetry_cell_setting orthorhombic
_symmetry_Int_Tables_number 62
_symmetry_space_group_name_Hall '-P 2ac 2n'
_symmetry_space_group_name_H-M 'P n m a'
_audit_creation_date 1997-11-25
_audit_creation_method 'by teXsan v1.8'
_cell_angle_alpha 90
_cell_angle_beta 90
_cell_angle_gamma 90
_cell_formula_units_Z 4
_cell_length_a 16.5158(10)
_cell_length_b 13.6408(8)
_cell_length_c 10.426(2)
_cell_measurement_reflns_used 16152
_cell_measurement_temperature 180.2
_cell_measurement_theta_max 30.06
_cell_measurement_theta_min 1.93
_cell_volume 2348.9(5)
_computing_cell_refinement 'MSC/AFC Diffractometer Control'
_computing_data_collection 'MSC/AFC Diffractometer Control'
_computing_data_reduction 'teXsan (MSC, 1992-1997)'
_computing_publication_material 'teXsan (MSC, 1992-1997)'
_computing_structure_refinement 'teXsan (MSC, 1992-1997)'
_computing_structure_solution
;
SIR92 (Altomare, et. al. 1993)
;
_diffrn_ambient_temperature 180.2
_diffrn_measurement_device_type 'Quantum CCD'
_diffrn_measurement_method 'area detector'
_diffrn_orient_matrix_UB_11 0.00000
_diffrn_orient_matrix_UB_12 0.00000
_diffrn_orient_matrix_UB_13 0.00000
_diffrn_orient_matrix_UB_21 0.00000
_diffrn_orient_matrix_UB_22 0.00000
_diffrn_orient_matrix_UB_23 0.00000
_diffrn_orient_matrix_UB_31 0.00000
_diffrn_orient_matrix_UB_32 0.00000
_diffrn_orient_matrix_UB_33 0.00000
_diffrn_radiation_detector CCD
_diffrn_radiation_monochromator graphite
_diffrn_radiation_source 'X-ray tube'
_diffrn_radiation_type 'Mo K\a'
_diffrn_radiation_wavelength 0.7107
_diffrn_reflns_av_R_equivalents 0.02794
_diffrn_reflns_av_sigmaI/netI 0.0714
_diffrn_reflns_limit_h_max 22
_diffrn_reflns_limit_h_min -19
_diffrn_reflns_limit_k_max 19
_diffrn_reflns_limit_k_min -15
_diffrn_reflns_limit_l_max 14
_diffrn_reflns_limit_l_min -11
_diffrn_reflns_number 16225
_diffrn_reflns_reduction_process 'Lp corrections applied'
_diffrn_reflns_theta_max 30.06
_diffrn_reflns_theta_min 2.31
_diffrn_standards_decay_% 0.00
_diffrn_standards_interval_count 0
_diffrn_standards_number 0
_exptl_absorpt_coefficient_mu 0.780
_exptl_absorpt_correction_T_max 1.000
_exptl_absorpt_correction_T_min 0.921
_exptl_absorpt_correction_type multi-scan
_exptl_crystal_colour dark
_exptl_crystal_density_diffrn 1.384
_exptl_crystal_density_meas ?
_exptl_crystal_description prism
_exptl_crystal_F_000 1016.00
_exptl_crystal_size_max 0.40
_exptl_crystal_size_mid 0.35
_exptl_crystal_size_min 0.25
_refine_diff_density_max 0.94
_refine_diff_density_min -1.57
_refine_ls_extinction_method none
_refine_ls_goodness_of_fit_all 0.997
_refine_ls_goodness_of_fit_ref 0.997
_refine_ls_hydrogen_treatment constr
_refine_ls_matrix_type full
_refine_ls_number_parameters 186
_refine_ls_number_reflns 3483
_refine_ls_number_restraints 7
_refine_ls_R_factor_all 0.0823
_refine_ls_R_factor_gt 0.053
_refine_ls_shift/su_max 0.000
_refine_ls_shift/su_mean 0.0000
_refine_ls_structure_factor_coef Fsqd
_refine_ls_weighting_details 'calc w=1/[\s^2^(Fo^2^)+(0.0844P)^2^+0.0000P] where P=(Fo^2^+2Fc^2^)/3'
_refine_ls_weighting_scheme calc
_refine_ls_wR_factor_gt 0.1401
_refine_ls_wR_factor_ref 0.1488
_reflns_number_gt 2322
_reflns_number_total 3483
_reflns_threshold_expression I>2.00\s(I)
_cod_data_source_file ic020041r_2.cif
_cod_data_source_block pl173/JCNB1/3
_cod_depositor_comments
;
The following automatic conversions were performed:

'_exptl_crystal_density_meas' value 'not measured' was changed to '?'
- the value is perceived as not measured.

Automatic conversion script
Id: cif_fix_values 3008 2015-01-20 13:52:24Z robertas 
;
_cod_original_cell_volume 2348.8(6)
_cod_original_sg_symbol_H-M 'P n m a '
_cod_original_formula_sum 'C15 H33 N Nb O3 P3 Si '
_cod_database_code 4318307

loop_
_symmetry_equiv_pos_as_xyz
'   +x,   +y,   +z'
1/2+x,1/2-y,1/2-z
'   -x,1/2+y,   -z'
'1/2-x,   -y,1/2+z'
'   -x,   -y,   -z'
-x-1/2,y-1/2,z-1/2
'   +x,-y-1/2,   +z'
'x-1/2,   +y,-z-1/2'

loop_
_atom_site_label
_atom_site_type_symbol
_atom_site_fract_x
_atom_site_fract_y
_atom_site_fract_z
_atom_site_U_iso_or_equiv
_atom_site_adp_type
_atom_site_occupancy
_atom_site_calc_flag
_atom_site_refinement_flags
_atom_site_disorder_assembly
_atom_site_disorder_group
Nb1 Nb 0.23977(3) 0.2500 0.20790(4) 0.02372(15) Uani 1 d S . .
P1 P 0.20963(9) 0.2500 0.45056(12) 0.0406(5) Uani 1 d SD . .
P2 P 0.35166(9) 0.37979(10) 0.26799(11) 0.0474(4) Uani 1 d D . .
Si1 Si 0.39579(8) 0.2500 0.50817(13) 0.0277(3) Uani 1 d SD . .
O1 O 0.1284(9) 0.4393(10) 0.1535(18) 0.068(4) Uani 0.50 d P . .
N1 N 0.1629(11) 0.3639(11) 0.1671(12) 0.033(3) Uani 0.50 d P . .
O3 O 0.1044(8) 0.4003(10) 0.1571(17) 0.070(4) Uani 0.50 d P . .
C10 C 0.1589(18) 0.3358(18) 0.189(2) 0.056(5) Uani 0.50 d P . .
O2 O 0.2730(3) 0.2500 -0.0972(4) 0.085(2) Uani 1 d S . .
C9 C 0.2662(4) 0.2500 0.0124(5) 0.0426(16) Uani 1 d S . .
C1 C 0.2928(4) 0.2903(6) 0.5631(6) 0.0291(16) Uani 0.50 d P . .
H1A H 0.2920 0.3627 0.5701 0.035 Uiso 0.50 calc PR . .
H1B H 0.2822 0.2630 0.6494 0.035 Uiso 0.50 calc PR . .
C2A C 0.1642(10) 0.3587(11) 0.5202(17) 0.075(5) Uani 0.50 d PD . .
H2A1 H 0.1859 0.4172 0.4776 0.113 Uiso 0.50 calc PR . .
H2A2 H 0.1769 0.3614 0.6119 0.113 Uiso 0.50 calc PR . .
H2A3 H 0.1054 0.3563 0.5086 0.113 Uiso 0.50 calc PR . .
C2 C 0.1353(9) 0.3425(12) 0.4931(16) 0.072(5) Uani 0.50 d PD . .
H2A H 0.0825 0.3244 0.4574 0.108 Uiso 0.50 calc PR . .
H2B H 0.1520 0.4061 0.4581 0.108 Uiso 0.50 calc PR . .
H2C H 0.1312 0.3471 0.5866 0.108 Uiso 0.50 calc PR . .
C3 C 0.4337(5) 0.3366(8) 0.3824(7) 0.049(3) Uani 0.50 d PD . .
H3A H 0.4769 0.3037 0.3324 0.059 Uiso 0.50 calc PR . .
H3B H 0.4581 0.3944 0.4249 0.059 Uiso 0.50 calc PR . .
C3A C 0.3915(6) 0.3743(5) 0.4326(8) 0.045(2) Uani 0.50 d PD . .
H3A1 H 0.3577 0.4171 0.4874 0.054 Uiso 0.50 calc PR . .
H3A2 H 0.4469 0.4020 0.4323 0.054 Uiso 0.50 calc PR . .
C4A C 0.4316(13) 0.411(2) 0.154(2) 0.070(7) Uani 0.50 d PD . .
H4A1 H 0.4090 0.4131 0.0674 0.105 Uiso 0.50 calc PR . .
H4A2 H 0.4743 0.3610 0.1582 0.105 Uiso 0.50 calc PR . .
H4A3 H 0.4543 0.4750 0.1762 0.105 Uiso 0.50 calc PR . .
C4 C 0.4219(15) 0.402(3) 0.136(2) 0.111(12) Uani 0.50 d PD . .
H4A H 0.3924 0.4002 0.0545 0.166 Uiso 0.50 calc PR . .
H4B H 0.4637 0.3508 0.1358 0.166 Uiso 0.50 calc PR . .
H4C H 0.4474 0.4661 0.1468 0.166 Uiso 0.50 calc PR . .
C5A C 0.3019(12) 0.4998(8) 0.2796(17) 0.083(6) Uani 0.50 d PD . .
H5A1 H 0.2769 0.5161 0.1971 0.124 Uiso 0.50 calc PR . .
H5A2 H 0.3421 0.5498 0.3017 0.124 Uiso 0.50 calc PR . .
H5A3 H 0.2601 0.4974 0.3462 0.124 Uiso 0.50 calc PR . .
C5 C 0.3249(13) 0.5034(9) 0.3223(17) 0.087(7) Uani 0.50 d PD . .
H5A H 0.2986 0.5391 0.2521 0.131 Uiso 0.50 calc PR . .
H5B H 0.3741 0.5384 0.3483 0.131 Uiso 0.50 calc PR . .
H5C H 0.2878 0.4989 0.3954 0.131 Uiso 0.50 calc PR . .
C6 C 0.4658(3) 0.2500 0.6519(5) 0.0368(14) Uani 1 d S . .
C7 C 0.4500(3) 0.3408(4) 0.7340(4) 0.0567(14) Uani 1 d . . .
H7A H 0.4872 0.3411 0.8073 0.085 Uiso 1 calc RD . .
H7B H 0.3940 0.3396 0.7651 0.085 Uiso 1 calc RD . .
H7C H 0.4587 0.3999 0.6823 0.085 Uiso 1 calc R . .
C8 C 0.5542(4) 0.2500 0.6073(6) 0.065(3) Uani 1 d SD . .
H8A H 0.587(4) 0.2500 0.683(4) 0.089(17) Uiso 1 d SD . .
H8B H 0.565(3) 0.305(2) 0.553(3) 0.089(17) Uiso 1 d D . .

loop_
_atom_site_aniso_label
_atom_site_aniso_U_11
_atom_site_aniso_U_22
_atom_site_aniso_U_33
_atom_site_aniso_U_23
_atom_site_aniso_U_13
_atom_site_aniso_U_12
Nb1 0.0168(2) 0.0361(3) 0.0182(2) 0.000 -0.00151(17) 0.000
P1 0.0149(6) 0.0877(14) 0.0192(6) 0.000 0.0008(5) 0.000
P2 0.0661(9) 0.0399(7) 0.0362(5) 0.0129(5) -0.0163(5) -0.0257(6)
Si1 0.0158(7) 0.0447(10) 0.0227(6) 0.000 -0.0036(5) 0.000
O1 0.061(8) 0.060(9) 0.082(7) 0.004(7) -0.022(6) 0.011(6)
N1 0.038(6) 0.048(8) 0.014(4) 0.013(4) -0.007(4) 0.030(6)
O3 0.055(8) 0.075(10) 0.080(7) -0.032(8) -0.029(6) 0.043(7)
C10 0.067(9) 0.070(14) 0.033(7) 0.030(6) -0.007(6) 0.011(9)
O2 0.061(4) 0.168(7) 0.026(2) 0.000 0.012(2) 0.000
C9 0.026(3) 0.074(5) 0.029(2) 0.000 0.001(2) 0.000
C1 0.022(3) 0.043(4) 0.022(3) 0.000(3) 0.001(3) 0.004(3)
C2A 0.096(14) 0.086(11) 0.043(8) -0.037(7) 0.008(7) -0.004(10)
C2 0.072(10) 0.110(13) 0.034(7) -0.043(6) 0.015(6) -0.006(10)
C3 0.036(5) 0.079(8) 0.032(4) 0.002(5) 0.001(4) -0.023(5)
C3A 0.043(5) 0.053(6) 0.039(4) 0.009(4) -0.015(4) -0.024(5)
C4A 0.047(9) 0.063(11) 0.101(14) 0.005(10) -0.017(9) -0.026(9)
C4 0.083(15) 0.15(2) 0.097(14) -0.052(13) 0.049(14) -0.095(14)
C5A 0.142(17) 0.028(6) 0.079(14) -0.021(6) 0.007(10) -0.051(8)
C5 0.145(18) 0.064(10) 0.052(9) -0.031(6) 0.013(9) -0.053(11)
C6 0.020(3) 0.064(4) 0.026(2) 0.000 -0.005(2) 0.000
C7 0.050(3) 0.081(4) 0.040(2) -0.012(2) -0.021(2) -0.009(3)
C8 0.021(3) 0.143(9) 0.033(3) 0.000 -0.009(3) 0.000

loop_
_atom_type_symbol
_atom_type_oxidation_number
_atom_type_number_in_cell
_atom_type_scat_dispersion_real
_atom_type_scat_dispersion_imag
_atom_type_scat_source
C 0 60 0.002 0.002
;International Tables for Crystallography
(1992, Vol. C, Tables 4.2.6.8 and 6.1.1.1)
;
H 0 132 0.000 0.000
;International Tables for Crystallography
(1992, Vol. C, Table 6.1.1.2)
;
N 0 4 0.004 0.003
;International Tables for Crystallography
(1992, Vol. C, Tables 4.2.6.8 and 6.1.1.1)
;
Nb 0 4 -2.197 0.621
;International Tables for Crystallography
(1992, Vol. C, Tables 4.2.6.8 and 6.1.1.1)
;
O 0 12 0.008 0.006
;International Tables for Crystallography
(1992, Vol. C, Tables 4.2.6.8 and 6.1.1.1)
;
P 0 12 0.090 0.095
;International Tables for Crystallography
(1992, Vol. C, Tables 4.2.6.8 and 6.1.1.1)
;
Si 0 4 0.072 0.071
;International Tables for Crystallography
(1992, Vol. C, Tables 4.2.6.8 and 6.1.1.1)
;

loop_
_geom_angle_atom_site_label_1
_geom_angle_atom_site_label_2
_geom_angle_atom_site_label_3
_geom_angle
_geom_angle_site_symmetry_1
_geom_angle_site_symmetry_3
_geom_angle_publ_flag
C10 Nb1 C10 81.8(19) . 7_565 ?
C10 Nb1 N1 90.6(6) . 7_565 ?
C10 Nb1 N1 10.9(10) 7_565 7_565 ?
C10 Nb1 N1 10.9(10) . . ?
C10 Nb1 N1 90.6(6) 7_565 . ?
N1 Nb1 N1 98.5(11) 7_565 . ?
C10 Nb1 C9 92.7(7) . . ?
C10 Nb1 C9 92.7(7) 7_565 . ?
N1 Nb1 C9 85.8(4) 7_565 . ?
N1 Nb1 C9 85.8(4) . . ?
C10 Nb1 P1 88.0(7) . . ?
C10 Nb1 P1 88.0(7) 7_565 . ?
N1 Nb1 P1 94.8(4) 7_565 . ?
N1 Nb1 P1 94.8(4) . . ?
C9 Nb1 P1 179.03(17) . . ?
C10 Nb1 P2 96.4(10) . . ?
C10 Nb1 P2 172.2(6) 7_565 . ?
N1 Nb1 P2 173.0(5) 7_565 . ?
N1 Nb1 P2 88.5(5) . . ?
C9 Nb1 P2 94.90(13) . . ?
P1 Nb1 P2 84.38(4) . . ?
C10 Nb1 P2 172.2(6) . 7_565 ?
C10 Nb1 P2 96.4(10) 7_565 7_565 ?
N1 Nb1 P2 88.5(5) 7_565 7_565 ?
N1 Nb1 P2 173.0(5) . 7_565 ?
C9 Nb1 P2 94.90(13) . 7_565 ?
P1 Nb1 P2 84.38(4) . 7_565 ?
P2 Nb1 P2 84.44(6) . 7_565 ?
C2A P1 C2A 109.7(15) . 7_565 ?
C2A P1 C2 19.0(7) . . ?
C2A P1 C2 101.0(6) 7_565 . ?
C2A P1 C2 101.0(6) . 7_565 ?
C2A P1 C2 19.0(7) 7_565 7_565 ?
C2 P1 C2 88.1(14) . 7_565 ?
C2A P1 C1 79.3(5) . . ?
C2A P1 C1 106.9(5) 7_565 . ?
C2 P1 C1 97.9(5) . . ?
C2 P1 C1 122.9(5) 7_565 . ?
C2A P1 C1 106.9(5) . 7_565 ?
C2A P1 C1 79.3(5) 7_565 7_565 ?
C2 P1 C1 122.9(5) . 7_565 ?
C2 P1 C1 97.9(5) 7_565 7_565 ?
C1 P1 C1 33.9(5) . 7_565 ?
C2A P1 Nb1 118.2(7) . . ?
C2A P1 Nb1 118.2(7) 7_565 . ?
C2 P1 Nb1 111.7(6) . . ?
C2 P1 Nb1 111.7(6) 7_565 . ?
C1 P1 Nb1 118.0(2) . . ?
C1 P1 Nb1 118.0(2) 7_565 . ?
C4A P2 C4 9(2) . . ?
C4A P2 C5 99.3(12) . . ?
C4 P2 C5 103.6(15) . . ?
C4A P2 C5A 99.2(11) . . ?
C4 P2 C5A 100.8(14) . . ?
C5 P2 C5A 18.4(6) . . ?
C4A P2 C3A 110.9(10) . . ?
C4 P2 C3A 118.9(11) . . ?
C5 P2 C3A 80.5(6) . . ?
C5A P2 C3A 97.8(6) . . ?
C4A P2 C3 87.9(9) . . ?
C4 P2 C3 94.0(11) . . ?
C5 P2 C3 105.3(6) . . ?
C5A P2 C3 123.7(6) . . ?
C3A P2 C3 31.4(4) . . ?
C4A P2 Nb1 120.6(10) . . ?
C4 P2 Nb1 112.1(12) . . ?
C5 P2 Nb1 121.5(7) . . ?
C5A P2 Nb1 107.5(6) . . ?
C3A P2 Nb1 116.5(2) . . ?
C3 P2 Nb1 116.2(3) . . ?
C3A Si1 C3A 130.0(6) . 7_565 ?
C3A Si1 C3 106.8(5) . 7_565 ?
C3A Si1 C3 31.4(4) 7_565 7_565 ?
C3A Si1 C3 31.4(4) . . ?
C3A Si1 C3 106.8(5) 7_565 . ?
C3 Si1 C3 78.2(7) 7_565 . ?
C3A Si1 C1 111.1(4) . 7_565 ?
C3A Si1 C1 80.1(4) 7_565 7_565 ?
C3 Si1 C1 109.4(4) 7_565 7_565 ?
C3 Si1 C1 134.6(4) . 7_565 ?
C3A Si1 C1 80.1(4) . . ?
C3A Si1 C1 111.1(4) 7_565 . ?
C3 Si1 C1 134.6(4) 7_565 . ?
C3 Si1 C1 109.4(4) . . ?
C1 Si1 C1 34.1(5) 7_565 . ?
C3A Si1 C6 110.9(2) . . ?
C3A Si1 C6 110.9(2) 7_565 . ?
C3 Si1 C6 110.5(3) 7_565 . ?
C3 Si1 C6 110.5(3) . . ?
C1 Si1 C6 108.2(3) 7_565 . ?
C1 Si1 C6 108.2(3) . . ?
O3 O1 N1 66(2) . . ?
O3 O1 C10 57(3) . . ?
N1 O1 C10 11.5(16) . . ?
O3 N1 O1 33.6(10) . . ?
O3 N1 Nb1 155.9(15) . . ?
O1 N1 Nb1 168.7(16) . . ?
O1 O3 N1 81(3) . . ?
O1 O3 C10 98(3) . . ?
N1 O3 C10 19.2(16) . . ?
O3 C10 O1 25.2(9) . . ?
O3 C10 Nb1 171.2(17) . . ?
O1 C10 Nb1 150.4(19) . . ?
O2 C9 Nb1 173.5(6) . . ?
Si1 C1 P1 112.6(3) . . ?
Si1 C1 H1A 109.1 . . ?
P1 C1 H1A 109.1 . . ?
Si1 C1 H1B 109.1 . . ?
P1 C1 H1B 109.1 . . ?
H1A C1 H1B 107.8 . . ?
P1 C2A H2A1 109.5 . . ?
P1 C2A H2A2 109.5 . . ?
H2A1 C2A H2A2 109.5 . . ?
P1 C2A H2A3 109.5 . . ?
H2A1 C2A H2A3 109.5 . . ?
H2A2 C2A H2A3 109.5 . . ?
P1 C2 H2A 109.5 . . ?
P1 C2 H2B 109.5 . . ?
H2A C2 H2B 109.5 . . ?
P1 C2 H2C 109.5 . . ?
H2A C2 H2C 109.5 . . ?
H2B C2 H2C 109.5 . . ?
Si1 C3 P2 113.4(4) . . ?
Si1 C3 H3A 108.9 . . ?
P2 C3 H3A 108.9 . . ?
Si1 C3 H3B 108.9 . . ?
P2 C3 H3B 108.9 . . ?
H3A C3 H3B 107.7 . . ?
P2 C3A Si1 116.3(4) . . ?
P2 C3A H3A1 108.2 . . ?
Si1 C3A H3A1 108.2 . . ?
P2 C3A H3A2 108.2 . . ?
Si1 C3A H3A2 108.2 . . ?
H3A1 C3A H3A2 107.4 . . ?
P2 C4A H4A1 109.5 . . ?
P2 C4A H4A2 109.5 . . ?
H4A1 C4A H4A2 109.5 . . ?
P2 C4A H4A3 109.5 . . ?
H4A1 C4A H4A3 109.5 . . ?
H4A2 C4A H4A3 109.5 . . ?
P2 C4 H4A 109.5 . . ?
P2 C4 H4B 109.5 . . ?
H4A C4 H4B 109.5 . . ?
P2 C4 H4C 109.5 . . ?
H4A C4 H4C 109.5 . . ?
H4B C4 H4C 109.5 . . ?
P2 C5A H5A1 109.5 . . ?
P2 C5A H5A2 109.5 . . ?
H5A1 C5A H5A2 109.5 . . ?
P2 C5A H5A3 109.5 . . ?
H5A1 C5A H5A3 109.5 . . ?
H5A2 C5A H5A3 109.5 . . ?
P2 C5 H5A 109.5 . . ?
P2 C5 H5B 109.5 . . ?
H5A C5 H5B 109.5 . . ?
P2 C5 H5C 109.5 . . ?
H5A C5 H5C 109.5 . . ?
H5B C5 H5C 109.5 . . ?
C7 C6 C7 108.3(5) 7_565 . ?
C7 C6 C8 109.4(3) 7_565 . ?
C7 C6 C8 109.4(3) . . ?
C7 C6 Si1 109.8(3) 7_565 . ?
C7 C6 Si1 109.8(3) . . ?
C8 C6 Si1 110.0(4) . . ?
C6 C7 H7A 109.5 . . ?
C6 C7 H7B 109.5 . . ?
H7A C7 H7B 109.5 . . ?
C6 C7 H7C 109.5 . . ?
H7A C7 H7C 109.5 . . ?
H7B C7 H7C 109.5 . . ?
C6 C8 H8A 107(4) . . ?
C6 C8 H8B 111(3) . . ?
H8A C8 H8B 112.7(8) . . ?

loop_
_geom_bond_atom_site_label_1
_geom_bond_atom_site_label_2
_geom_bond_distance
_geom_bond_site_symmetry_2
_geom_bond_publ_flag
Nb1 C10 1.79(3) . ?
Nb1 C10 1.79(3) 7_565 ?
Nb1 N1 2.050(12) 7_565 ?
Nb1 N1 2.050(12) . ?
Nb1 C9 2.084(6) . ?
Nb1 P1 2.5785(14) . ?
Nb1 P2 2.6347(12) . ?
Nb1 P2 2.6347(12) 7_565 ?
P1 C2A 1.813(8) . ?
P1 C2A 1.813(8) 7_565 ?
P1 C2 1.816(8) . ?
P1 C2 1.816(8) 7_565 ?
P1 C1 1.888(7) . ?
P1 C1 1.888(7) 7_565 ?
P2 C4A 1.823(8) . ?
P2 C4 1.825(8) . ?
P2 C5 1.833(8) . ?
P2 C5A 1.835(8) . ?
P2 C3A 1.840(8) . ?
P2 C3 1.899(9) . ?
Si1 C3A 1.871(6) . ?
Si1 C3A 1.871(6) 7_565 ?
Si1 C3 1.873(6) 7_565 ?
Si1 C3 1.873(6) . ?
Si1 C1 1.877(7) 7_565 ?
Si1 C1 1.877(7) . ?
Si1 C6 1.893(5) . ?
O1 O3 0.665(17) . ?
O1 N1 1.19(2) . ?
O1 C10 1.54(2) . ?
N1 O3 1.09(2) . ?
O3 C10 1.30(3) . ?
O2 C9 1.148(7) . ?
C1 H1A 0.9900 . ?
C1 H1B 0.9900 . ?
C2A H2A1 0.9800 . ?
C2A H2A2 0.9800 . ?
C2A H2A3 0.9800 . ?
C2 H2A 0.9800 . ?
C2 H2B 0.9800 . ?
C2 H2C 0.9800 . ?
C3 H3A 0.9900 . ?
C3 H3B 0.9900 . ?
C3A H3A1 0.9900 . ?
C3A H3A2 0.9900 . ?
C4A H4A1 0.9800 . ?
C4A H4A2 0.9800 . ?
C4A H4A3 0.9800 . ?
C4 H4A 0.9800 . ?
C4 H4B 0.9800 . ?
C4 H4C 0.9800 . ?
C5A H5A1 0.9800 . ?
C5A H5A2 0.9800 . ?
C5A H5A3 0.9800 . ?
C5 H5A 0.9800 . ?
C5 H5B 0.9800 . ?
C5 H5C 0.9800 . ?
C6 C7 1.528(6) 7_565 ?
C6 C7 1.528(6) . ?
C6 C8 1.532(8) . ?
C7 H7A 0.9800 . ?
C7 H7B 0.9800 . ?
C7 H7C 0.9800 . ?
C8 H8A 0.961(5) . ?
C8 H8B 0.961(5) . ?

loop_
_geom_torsion_atom_site_label_1
_geom_torsion_atom_site_label_2
_geom_torsion_atom_site_label_3
_geom_torsion_atom_site_label_4
_geom_torsion
_geom_torsion_site_symmetry_1
_geom_torsion_site_symmetry_2
_geom_torsion_site_symmetry_3
_geom_torsion_site_symmetry_4
_geom_torsion_publ_flag
C10 Nb1 P1 C2A -27.2(12) . . . . ?
C10 Nb1 P1 C2A -109.1(12) 7_565 . . . ?
N1 Nb1 P1 C2A -117.6(9) 7_565 . . . ?
N1 Nb1 P1 C2A -18.6(9) . . . . ?
C9 Nb1 P1 C2A 111.9(7) . . . . ?
P2 Nb1 P1 C2A 69.4(7) . . . . ?
P2 Nb1 P1 C2A 154.4(7) 7_565 . . . ?
C10 Nb1 P1 C2A 109.1(12) . . . 7_565 ?
C10 Nb1 P1 C2A 27.2(12) 7_565 . . 7_565 ?
N1 Nb1 P1 C2A 18.6(9) 7_565 . . 7_565 ?
N1 Nb1 P1 C2A 117.6(9) . . . 7_565 ?
C9 Nb1 P1 C2A -111.9(7) . . . 7_565 ?
P2 Nb1 P1 C2A -154.4(7) . . . 7_565 ?
P2 Nb1 P1 C2A -69.4(7) 7_565 . . 7_565 ?
C10 Nb1 P1 C2 -7.5(11) . . . . ?
C10 Nb1 P1 C2 -89.4(12) 7_565 . . . ?
N1 Nb1 P1 C2 -97.9(8) 7_565 . . . ?
N1 Nb1 P1 C2 1.1(8) . . . . ?
C9 Nb1 P1 C2 131.6(6) . . . . ?
P2 Nb1 P1 C2 89.1(6) . . . . ?
P2 Nb1 P1 C2 174.0(6) 7_565 . . . ?
C10 Nb1 P1 C2 89.4(12) . . . 7_565 ?
C10 Nb1 P1 C2 7.5(12) 7_565 . . 7_565 ?
N1 Nb1 P1 C2 -1.1(8) 7_565 . . 7_565 ?
N1 Nb1 P1 C2 97.9(8) . . . 7_565 ?
C9 Nb1 P1 C2 -131.6(6) . . . 7_565 ?
P2 Nb1 P1 C2 -174.0(6) . . . 7_565 ?
P2 Nb1 P1 C2 -89.1(6) 7_565 . . 7_565 ?
C10 Nb1 P1 C1 -119.8(10) . . . . ?
C10 Nb1 P1 C1 158.3(10) 7_565 . . . ?
N1 Nb1 P1 C1 149.8(6) 7_565 . . . ?
N1 Nb1 P1 C1 -111.3(6) . . . . ?
C9 Nb1 P1 C1 19.3(3) . . . . ?
P2 Nb1 P1 C1 -23.2(3) . . . . ?
P2 Nb1 P1 C1 61.7(3) 7_565 . . . ?
C10 Nb1 P1 C1 -158.3(10) . . . 7_565 ?
C10 Nb1 P1 C1 119.8(10) 7_565 . . 7_565 ?
N1 Nb1 P1 C1 111.3(6) 7_565 . . 7_565 ?
N1 Nb1 P1 C1 -149.8(6) . . . 7_565 ?
C9 Nb1 P1 C1 -19.3(3) . . . 7_565 ?
P2 Nb1 P1 C1 -61.7(3) . . . 7_565 ?
P2 Nb1 P1 C1 23.2(3) 7_565 . . 7_565 ?
C10 Nb1 P2 C4A -107.7(11) . . . . ?
C10 Nb1 P2 C4A 176(8) 7_565 . . . ?
N1 Nb1 P2 C4A 81(3) 7_565 . . . ?
N1 Nb1 P2 C4A -100.1(10) . . . . ?
C9 Nb1 P2 C4A -14.4(9) . . . . ?
P1 Nb1 P2 C4A 164.9(9) . . . . ?
P2 Nb1 P2 C4A 80.1(9) 7_565 . . . ?
C10 Nb1 P2 C4 -105.2(14) . . . . ?
C10 Nb1 P2 C4 179(8) 7_565 . . . ?
N1 Nb1 P2 C4 84(3) 7_565 . . . ?
N1 Nb1 P2 C4 -97.6(13) . . . . ?
C9 Nb1 P2 C4 -11.9(13) . . . . ?
P1 Nb1 P2 C4 167.4(13) . . . . ?
P2 Nb1 P2 C4 82.5(13) 7_565 . . . ?
C10 Nb1 P2 C5 17.9(10) . . . . ?
C10 Nb1 P2 C5 -58(8) 7_565 . . . ?
N1 Nb1 P2 C5 -153(3) 7_565 . . . ?
N1 Nb1 P2 C5 25.6(8) . . . . ?
C9 Nb1 P2 C5 111.2(7) . . . . ?
P1 Nb1 P2 C5 -69.4(7) . . . . ?
P2 Nb1 P2 C5 -154.3(7) 7_565 . . . ?
C10 Nb1 P2 C5A 4.7(9) . . . . ?
C10 Nb1 P2 C5A -71(7) 7_565 . . . ?
N1 Nb1 P2 C5A -167(3) 7_565 . . . ?
N1 Nb1 P2 C5A 12.4(8) . . . . ?
C9 Nb1 P2 C5A 98.0(7) . . . . ?
P1 Nb1 P2 C5A -82.6(7) . . . . ?
P2 Nb1 P2 C5A -167.5(7) 7_565 . . . ?
C10 Nb1 P2 C3A 113.1(7) . . . . ?
C10 Nb1 P2 C3A 37(8) 7_565 . . . ?
N1 Nb1 P2 C3A -58(3) 7_565 . . . ?
N1 Nb1 P2 C3A 120.7(5) . . . . ?
C9 Nb1 P2 C3A -153.6(4) . . . . ?
P1 Nb1 P2 C3A 25.7(4) . . . . ?
P2 Nb1 P2 C3A -59.1(4) 7_565 . . . ?
C10 Nb1 P2 C3 148.2(7) . . . . ?
C10 Nb1 P2 C3 72(7) 7_565 . . . ?
N1 Nb1 P2 C3 -23(3) 7_565 . . . ?
N1 Nb1 P2 C3 155.8(5) . . . . ?
C9 Nb1 P2 C3 -118.5(3) . . . . ?
P1 Nb1 P2 C3 60.8(3) . . . . ?
P2 Nb1 P2 C3 -24.0(3) 7_565 . . . ?
C10 O1 N1 O3 37(10) . . . . ?
O3 O1 N1 Nb1 -152(6) . . . . ?
C10 O1 N1 Nb1 -115(12) . . . . ?
C3A Si1 C1 P1 92.6(4) . . . . ?
C3A Si1 C1 P1 -36.6(5) 7_565 . . . ?
C3 Si1 C1 P1 -11.3(7) 7_565 . . . ?
C3 Si1 C1 P1 81.1(5) . . . . ?
C1 Si1 C1 P1 -62.7(4) 7_565 . . . ?
C6 Si1 C1 P1 -158.5(3) . . . . ?
C2A P1 C1 Si1 -153.0(8) . . . . ?
C2A P1 C1 Si1 99.5(9) 7_565 . . . ?
C2 P1 C1 Si1 -156.4(8) . . . . ?
C2 P1 C1 Si1 110.8(9) 7_565 . . . ?
C1 P1 C1 Si1 62.7(4) 7_565 . . . ?
Nb1 P1 C1 Si1 -36.6(5) . . . . ?
C3A Si1 C3 P2 -60.7(7) . . . . ?
C3A Si1 C3 P2 81.8(7) 7_565 . . . ?
C3 Si1 C3 P2 94.9(6) 7_565 . . . ?
C1 Si1 C3 P2 -10.8(9) 7_565 . . . ?
C1 Si1 C3 P2 -38.5(6) . . . . ?
C6 Si1 C3 P2 -157.5(4) . . . . ?
C4A P2 C3 Si1 -159.3(11) . . . . ?
C4 P2 C3 Si1 -153.1(13) . . . . ?
C5 P2 C3 Si1 101.7(10) . . . . ?
C5A P2 C3 Si1 101.0(10) . . . . ?
C3A P2 C3 Si1 62.5(5) . . . . ?
Nb1 P2 C3 Si1 -35.9(7) . . . . ?
C4A P2 C3A Si1 -110.9(11) . . . . ?
C4 P2 C3A Si1 -106.9(15) . . . . ?
C5 P2 C3A Si1 152.7(10) . . . . ?
C5A P2 C3A Si1 146.1(9) . . . . ?
C3 P2 C3A Si1 -65.4(5) . . . . ?
Nb1 P2 C3A Si1 32.1(7) . . . . ?
C3A Si1 C3A P2 17.8(12) 7_565 . . . ?
C3 Si1 C3A P2 42.2(7) 7_565 . . . ?
C3 Si1 C3A P2 67.2(7) . . . . ?
C1 Si1 C3A P2 -77.1(6) 7_565 . . . ?
C1 Si1 C3A P2 -91.6(6) . . . . ?
C6 Si1 C3A P2 162.6(4) . . . . ?
C3A Si1 C6 C7 163.6(5) . . . 7_565 ?
C3A Si1 C6 C7 -44.6(5) 7_565 . . 7_565 ?
C3 Si1 C6 C7 -78.2(5) 7_565 . . 7_565 ?
C3 Si1 C6 C7 -162.8(5) . . . 7_565 ?
C1 Si1 C6 C7 41.5(4) 7_565 . . 7_565 ?
C1 Si1 C6 C7 77.5(4) . . . 7_565 ?
C3A Si1 C6 C7 44.6(5) . . . . ?
C3A Si1 C6 C7 -163.6(5) 7_565 . . . ?
C3 Si1 C6 C7 162.8(5) 7_565 . . . ?
C3 Si1 C6 C7 78.2(5) . . . . ?
C1 Si1 C6 C7 -77.5(4) 7_565 . . . ?
C1 Si1 C6 C7 -41.5(4) . . . . ?
C3A Si1 C6 C8 -75.9(4) . . . . ?
C3A Si1 C6 C8 75.9(4) 7_565 . . . ?
C3 Si1 C6 C8 42.3(4) 7_565 . . . ?
C3 Si1 C6 C8 -42.3(4) . . . . ?
C1 Si1 C6 C8 162.0(3) 7_565 . . . ?
C1 Si1 C6 C8 -162.0(3) . . . . ?
